data_4028509
loop_
_publ_author_name
'Roderick C. Jones'
'Micha\/l Ga\/l\;ezowski'
'Donal F. O'Shea'

_publ_section_title
;
 Synthesis of Trisubstituted Alkenes via Direct Oxidative Arene-Alkene
 Coupling
;
_journal_name_full 'Journal of Organic Chemistry'
_journal_page_first 8044
_journal_page_last 8053
_journal_paper_doi 10.1021/jo401326f
_journal_volume 78
_journal_year 2013
_chemical_formula_moiety 'C16 H11 F3 O2'
_chemical_formula_sum 'C16 H11 F3 O2'
_chemical_formula_weight 292.25
_chemical_name_systematic
;
 ? 
;
_space_group_IT_number 61
_symmetry_cell_setting orthorhombic
_symmetry_space_group_name_Hall '-P 2ac 2ab'
_symmetry_space_group_name_H-M 'P b c a'
_atom_sites_solution_hydrogens difmap
_atom_sites_solution_primary direct
_atom_sites_solution_secondary difmap
_audit_creation_method SHELXL-97
_cell_angle_alpha 90.00
_cell_angle_beta 90.00
_cell_angle_gamma 90.00
_cell_formula_units_Z 16
_cell_length_a 17.14511(5)
_cell_length_b 15.82328(6)
_cell_length_c 19.53876(7)
_cell_measurement_reflns_used 57131
_cell_measurement_temperature 100(2)
_cell_measurement_theta_max 76.2588
_cell_measurement_theta_min 3.4267
_cell_volume 5300.71(3)
_computing_cell_refinement
;
CrysAlisPro, Agilent Technologies, 
Version 1.171.36.20 (release 27-06-2012 CrysAlis171 .NET) 
(compiled Jul 11 2012,15:38:31) 
;
_computing_data_collection
;
CrysAlisPro, Agilent Technologies, 
Version 1.171.36.20 (release 27-06-2012 CrysAlis171 .NET) 
(compiled Jul 11 2012,15:38:31) 
;
_computing_data_reduction
;
CrysAlisPro, Agilent Technologies, 
Version 1.171.36.20 (release 27-06-2012 CrysAlis171 .NET) 
(compiled Jul 11 2012,15:38:31) 
;
_computing_structure_refinement 'SHELXL-97 (Sheldrick, 2008)'
_computing_structure_solution 'SHELXS-97 (Sheldrick, 2008)'
_diffrn_ambient_temperature 100(2)
_diffrn_detector_area_resol_mean 10.3196
_diffrn_measured_fraction_theta_full 0.999
_diffrn_measured_fraction_theta_max 0.999
_diffrn_measurement_device_type 'SuperNova, Dual, Cu at zero, Atlas'
_diffrn_measurement_method '\w scans'
_diffrn_radiation_monochromator mirror
_diffrn_radiation_source 'SuperNova (Cu) x-ray Source'
_diffrn_radiation_type CuK\a
_diffrn_radiation_wavelength 1.54184
_diffrn_reflns_av_R_equivalents 0.0338
_diffrn_reflns_av_sigmaI/netI 0.0097
_diffrn_reflns_limit_h_max 21
_diffrn_reflns_limit_h_min -21
_diffrn_reflns_limit_k_max 19
_diffrn_reflns_limit_k_min -19
_diffrn_reflns_limit_l_max 24
_diffrn_reflns_limit_l_min -24
_diffrn_reflns_number 105300
_diffrn_reflns_theta_full 76.45
_diffrn_reflns_theta_max 76.45
_diffrn_reflns_theta_min 4.42
_exptl_absorpt_coefficient_mu 1.071
_exptl_absorpt_correction_T_max 0.892
_exptl_absorpt_correction_T_min 0.760
_exptl_absorpt_correction_type analytical
_exptl_absorpt_process_details
;
CrysAlisPro, Agilent Technologies, 
Version 1.171.36.20 (release 27-06-2012 CrysAlis171 .NET) 
(compiled Jul 11 2012,15:38:31) 
Analytical numeric absorption correction using a multifaceted crystal 
model based on expressions derived by R.C. Clark & J.S. Reid. 
(Clark, R. C. & Reid, J. S. (1995). Acta Cryst. A51, 887-897) 
;
_exptl_crystal_colour colourless
_exptl_crystal_density_diffrn 1.465
_exptl_crystal_description block
_exptl_crystal_F_000 2400
_exptl_crystal_size_max 0.4383
_exptl_crystal_size_mid 0.2656
_exptl_crystal_size_min 0.1722
_refine_diff_density_max 0.263
_refine_diff_density_min -0.253
_refine_diff_density_rms 0.044
_refine_ls_extinction_method none
_refine_ls_goodness_of_fit_ref 1.025
_refine_ls_hydrogen_treatment refall
_refine_ls_matrix_type full
_refine_ls_number_parameters 467
_refine_ls_number_reflns 5567
_refine_ls_number_restraints 0
_refine_ls_restrained_S_all 1.025
_refine_ls_R_factor_all 0.0331
_refine_ls_R_factor_gt 0.0317
_refine_ls_shift/su_max 0.001
_refine_ls_shift/su_mean 0.000
_refine_ls_structure_factor_coef Fsqd
_refine_ls_weighting_details 'calc w=1/[\s^2^(Fo^2^)+(0.0451P)^2^+1.9288P] where P=(Fo^2^+2Fc^2^)/3'
_refine_ls_weighting_scheme calc
_refine_ls_wR_factor_gt 0.0817
_refine_ls_wR_factor_ref 0.0831
_reflns_number_gt 5276
_reflns_number_total 5567
_reflns_threshold_expression I>2\s(I)
_cod_data_source_file jo401326f_si_003.cif
_cod_data_source_block osh109
_cod_database_code 4028509

loop_
_space_group_symop_id
_space_group_symop_operation_xyz
1 'x, y, z'
2 '-x+1/2, -y, z+1/2'
3 '-x, y+1/2, -z+1/2'
4 'x+1/2, -y+1/2, -z'
5 '-x, -y, -z'
6 'x-1/2, y, -z-1/2'
7 'x, -y-1/2, z-1/2'
8 '-x-1/2, y-1/2, z'

loop_
_atom_site_label
_atom_site_type_symbol
_atom_site_fract_x
_atom_site_fract_y
_atom_site_fract_z
_atom_site_U_iso_or_equiv
_atom_site_adp_type
_atom_site_occupancy
_atom_site_symmetry_multiplicity
_atom_site_calc_flag
C1 C 0.22320(6) 0.00166(6) 0.25860(5) 0.01844(19) Uani 1 1 d
C2 C 0.17385(6) 0.06927(6) 0.24573(5) 0.0215(2) Uani 1 1 d
F1 F 0.18992(4) 0.14323(4) 0.27733(4) 0.03261(16) Uani 1 1 d
C3 C 0.11028(6) 0.06604(7) 0.20215(6) 0.0246(2) Uani 1 1 d
H3 H 0.0782(9) 0.1135(10) 0.1948(8) 0.034(4) Uiso 1 1 d
C4 C 0.09642(6) -0.01045(7) 0.17078(5) 0.0228(2) Uani 1 1 d
F2 F 0.03444(4) -0.01718(5) 0.12844(3) 0.03179(16) Uani 1 1 d
C5 C 0.14202(6) -0.08126(7) 0.18049(5) 0.0224(2) Uani 1 1 d
H5 H 0.1306(8) -0.1327(9) 0.1587(7) 0.028(3) Uiso 1 1 d
C6 C 0.20452(6) -0.07255(7) 0.22448(5) 0.0210(2) Uani 1 1 d
F3 F 0.25025(4) -0.14080(4) 0.23506(4) 0.03177(16) Uani 1 1 d
C7 C 0.29096(6) 0.00925(6) 0.30624(5) 0.01858(19) Uani 1 1 d
C8 C 0.36496(6) 0.00989(7) 0.28406(5) 0.0218(2) Uani 1 1 d
H8 H 0.4089(8) 0.0125(9) 0.3167(7) 0.026(3) Uiso 1 1 d
C9 C 0.38866(6) 0.01323(7) 0.21140(5) 0.0241(2) Uani 1 1 d
O1 O 0.34655(5) 0.01220(8) 0.16195(4) 0.0441(3) Uani 1 1 d
O2 O 0.46612(4) 0.02132(5) 0.20710(4) 0.02566(17) Uani 1 1 d
C10 C 0.49603(7) 0.03373(9) 0.13879(6) 0.0313(3) Uani 1 1 d
H10A H 0.4887(11) -0.0177(12) 0.1131(9) 0.050(5) Uiso 1 1 d
H10B H 0.5521(10) 0.0427(10) 0.1449(8) 0.039(4) Uiso 1 1 d
H10C H 0.4684(11) 0.0845(12) 0.1175(9) 0.056(5) Uiso 1 1 d
C11 C 0.27320(6) 0.01600(6) 0.38046(5) 0.0181(2) Uani 1 1 d
C12 C 0.20618(6) -0.02137(6) 0.40787(5) 0.0212(2) Uani 1 1 d
H12 H 0.1705(8) -0.0518(9) 0.3778(7) 0.024(3) Uiso 1 1 d
C13 C 0.19114(7) -0.01673(7) 0.47777(6) 0.0249(2) Uani 1 1 d
H13 H 0.1441(8) -0.0421(9) 0.4958(7) 0.028(3) Uiso 1 1 d
C14 C 0.24263(7) 0.02478(7) 0.52113(5) 0.0265(2) Uani 1 1 d
H14 H 0.2330(9) 0.0267(10) 0.5704(8) 0.036(4) Uiso 1 1 d
C15 C 0.30914(7) 0.06243(7) 0.49434(5) 0.0244(2) Uani 1 1 d
H15 H 0.3455(9) 0.0922(9) 0.5249(8) 0.033(4) Uiso 1 1 d
C16 C 0.32427(6) 0.05871(6) 0.42456(5) 0.0208(2) Uani 1 1 d
H16 H 0.3716(8) 0.0875(8) 0.4060(7) 0.021(3) Uiso 1 1 d
C17 C 1.01801(5) 0.25106(6) 0.01500(5) 0.01681(19) Uani 1 1 d
C18 C 1.06122(6) 0.31642(6) -0.01308(5) 0.01888(19) Uani 1 1 d
F4 F 1.04055(4) 0.39627(4) 0.00381(3) 0.02769(15) Uani 1 1 d
C19 C 1.12333(6) 0.30524(7) -0.05730(5) 0.0207(2) Uani 1 1 d
H19 H 1.1510(8) 0.3528(9) -0.0761(7) 0.028(3) Uiso 1 1 d
C20 C 1.14165(6) 0.22294(7) -0.07396(5) 0.0202(2) Uani 1 1 d
F5 F 1.20103(4) 0.20935(4) -0.11805(3) 0.02712(15) Uani 1 1 d
C21 C 1.10214(6) 0.15391(7) -0.04846(6) 0.0234(2) Uani 1 1 d
H21 H 1.1141(9) 0.0975(10) -0.0607(8) 0.036(4) Uiso 1 1 d
C22 C 1.04121(6) 0.17053(7) -0.00422(5) 0.0209(2) Uani 1 1 d
F6 F 1.00088(4) 0.10469(4) 0.02144(4) 0.03385(17) Uani 1 1 d
C23 C 0.95121(6) 0.26461(6) 0.06303(5) 0.01685(19) Uani 1 1 d
C24 C 0.87792(6) 0.27614(6) 0.04116(5) 0.0187(2) Uani 1 1 d
H24 H 0.8355(8) 0.2866(9) 0.0740(7) 0.026(3) Uiso 1 1 d
C25 C 0.85277(6) 0.27600(6) -0.03128(5) 0.0190(2) Uani 1 1 d
O3 O 0.89306(4) 0.26435(6) -0.08122(4) 0.02813(18) Uani 1 1 d
O4 O 0.77582(4) 0.29101(5) -0.03422(4) 0.02320(16) Uani 1 1 d
C26 C 0.74300(7) 0.29794(9) -0.10200(6) 0.0317(3) Uani 1 1 d
H26A H 0.7687(10) 0.3436(11) -0.1263(9) 0.047(5) Uiso 1 1 d
H26B H 0.6884(10) 0.3091(10) -0.0960(8) 0.038(4) Uiso 1 1 d
H26C H 0.7479(9) 0.2440(11) -0.1247(8) 0.041(4) Uiso 1 1 d
C27 C 0.96938(6) 0.26325(6) 0.13755(5) 0.01763(19) Uani 1 1 d
C28 C 1.04127(6) 0.29208(7) 0.16206(5) 0.0207(2) Uani 1 1 d
H28 H 1.0797(8) 0.3139(9) 0.1305(7) 0.028(3) Uiso 1 1 d
C29 C 1.05731(6) 0.29195(7) 0.23199(6) 0.0241(2) Uani 1 1 d
H29 H 1.1085(8) 0.3125(9) 0.2481(7) 0.027(3) Uiso 1 1 d
C30 C 1.00241(7) 0.26152(7) 0.27799(5) 0.0246(2) Uani 1 1 d
H30 H 1.0130(8) 0.2624(9) 0.3280(7) 0.029(4) Uiso 1 1 d
C31 C 0.93110(7) 0.23187(7) 0.25423(5) 0.0239(2) Uani 1 1 d
H31 H 0.8926(8) 0.2094(9) 0.2870(7) 0.029(4) Uiso 1 1 d
C32 C 0.91422(6) 0.23309(7) 0.18470(5) 0.0208(2) Uani 1 1 d
H32 H 0.8634(8) 0.2116(8) 0.1683(7) 0.022(3) Uiso 1 1 d

loop_
_atom_site_aniso_label
_atom_site_aniso_U_11
_atom_site_aniso_U_22
_atom_site_aniso_U_33
_atom_site_aniso_U_23
_atom_site_aniso_U_13
_atom_site_aniso_U_12
C1 0.0168(4) 0.0218(5) 0.0167(4) 0.0004(4) 0.0008(4) -0.0004(4)
C2 0.0229(5) 0.0208(5) 0.0206(5) -0.0008(4) 0.0008(4) 0.0003(4)
F1 0.0373(4) 0.0210(3) 0.0395(4) -0.0066(3) -0.0098(3) 0.0056(3)
C3 0.0213(5) 0.0290(5) 0.0233(5) 0.0041(4) -0.0002(4) 0.0049(4)
C4 0.0159(4) 0.0357(6) 0.0166(4) 0.0035(4) -0.0012(4) -0.0026(4)
F2 0.0213(3) 0.0483(4) 0.0257(3) 0.0014(3) -0.0082(3) -0.0005(3)
C5 0.0220(5) 0.0260(5) 0.0193(5) -0.0014(4) -0.0001(4) -0.0042(4)
C6 0.0199(5) 0.0212(5) 0.0219(5) 0.0001(4) -0.0006(4) 0.0015(4)
F3 0.0322(3) 0.0220(3) 0.0412(4) -0.0070(3) -0.0128(3) 0.0070(3)
C7 0.0207(5) 0.0170(4) 0.0181(5) -0.0009(4) -0.0015(4) 0.0003(4)
C8 0.0202(5) 0.0276(5) 0.0177(5) -0.0029(4) -0.0022(4) -0.0003(4)
C9 0.0194(5) 0.0325(6) 0.0204(5) -0.0050(4) 0.0001(4) -0.0026(4)
O1 0.0234(4) 0.0911(8) 0.0177(4) -0.0041(4) -0.0020(3) -0.0101(5)
O2 0.0184(4) 0.0380(4) 0.0206(4) -0.0044(3) 0.0018(3) -0.0021(3)
C10 0.0256(6) 0.0450(7) 0.0234(5) -0.0059(5) 0.0067(4) -0.0051(5)
C11 0.0209(5) 0.0156(4) 0.0179(5) 0.0009(3) 0.0001(4) 0.0030(4)
C12 0.0223(5) 0.0175(5) 0.0237(5) 0.0007(4) 0.0009(4) 0.0017(4)
C13 0.0280(5) 0.0201(5) 0.0266(5) 0.0042(4) 0.0068(4) 0.0016(4)
C14 0.0376(6) 0.0234(5) 0.0184(5) 0.0022(4) 0.0054(4) 0.0031(4)
C15 0.0334(6) 0.0218(5) 0.0181(5) -0.0006(4) -0.0013(4) 0.0003(4)
C16 0.0247(5) 0.0188(5) 0.0190(5) 0.0008(4) 0.0001(4) -0.0002(4)
C17 0.0165(4) 0.0200(5) 0.0139(4) 0.0000(4) -0.0008(3) 0.0011(4)
C18 0.0226(5) 0.0174(5) 0.0167(4) -0.0015(4) -0.0002(4) 0.0011(4)
F4 0.0369(4) 0.0165(3) 0.0297(3) -0.0029(2) 0.0107(3) -0.0008(2)
C19 0.0207(5) 0.0243(5) 0.0172(5) 0.0004(4) 0.0009(4) -0.0032(4)
C20 0.0158(4) 0.0296(5) 0.0153(4) -0.0011(4) 0.0011(4) 0.0034(4)
F5 0.0216(3) 0.0373(4) 0.0224(3) -0.0015(3) 0.0073(2) 0.0050(3)
C21 0.0251(5) 0.0213(5) 0.0238(5) -0.0016(4) 0.0025(4) 0.0060(4)
C22 0.0226(5) 0.0187(5) 0.0216(5) 0.0025(4) 0.0022(4) 0.0002(4)
F6 0.0396(4) 0.0177(3) 0.0443(4) 0.0032(3) 0.0179(3) -0.0015(3)
C23 0.0203(4) 0.0153(4) 0.0150(4) -0.0004(3) 0.0017(4) -0.0002(3)
C24 0.0203(5) 0.0207(5) 0.0150(4) -0.0004(4) 0.0018(4) 0.0008(4)
C25 0.0183(5) 0.0209(5) 0.0179(5) -0.0001(4) -0.0007(4) 0.0003(4)
O3 0.0228(4) 0.0454(5) 0.0162(3) -0.0017(3) 0.0004(3) 0.0042(3)
O4 0.0181(3) 0.0325(4) 0.0190(3) -0.0012(3) -0.0021(3) 0.0019(3)
C26 0.0230(6) 0.0496(8) 0.0225(5) -0.0021(5) -0.0072(4) 0.0038(5)
C27 0.0204(5) 0.0172(4) 0.0153(4) -0.0008(3) 0.0004(4) 0.0028(3)
C28 0.0207(5) 0.0219(5) 0.0196(5) -0.0001(4) 0.0000(4) 0.0015(4)
C29 0.0242(5) 0.0257(5) 0.0223(5) -0.0034(4) -0.0047(4) 0.0019(4)
C30 0.0315(6) 0.0271(5) 0.0152(5) -0.0023(4) -0.0036(4) 0.0049(4)
C31 0.0292(5) 0.0260(5) 0.0165(5) -0.0004(4) 0.0025(4) 0.0005(4)
C32 0.0226(5) 0.0231(5) 0.0168(5) -0.0013(4) 0.0008(4) -0.0006(4)

loop_
_atom_type_symbol
_atom_type_description
_atom_type_scat_dispersion_real
_atom_type_scat_dispersion_imag
_atom_type_scat_source
C C 0.0181 0.0091 'International Tables Vol C Tables 4.2.6.8 and 6.1.1.4'
H H 0.0000 0.0000 'International Tables Vol C Tables 4.2.6.8 and 6.1.1.4'
O O 0.0492 0.0322 'International Tables Vol C Tables 4.2.6.8 and 6.1.1.4'
F F 0.0727 0.0534 'International Tables Vol C Tables 4.2.6.8 and 6.1.1.4'

loop_
_geom_angle_atom_site_label_1
_geom_angle_atom_site_label_2
_geom_angle_atom_site_label_3
_geom_angle
C2 C1 C6 115.14(9)
C2 C1 C7 121.70(9)
C6 C1 C7 123.16(9)
F1 C2 C1 117.44(9)
F1 C2 C3 118.26(9)
C3 C2 C1 124.30(10)
C2 C3 H3 121.6(9)
C4 C3 C2 116.23(10)
C4 C3 H3 122.1(9)
C3 C4 C5 123.70(10)
F2 C4 C3 118.52(10)
F2 C4 C5 117.77(10)
C4 C5 H5 121.6(9)
C4 C5 C6 116.39(10)
C6 C5 H5 122.0(9)
C5 C6 C1 124.23(10)
F3 C6 C1 117.98(9)
F3 C6 C5 117.79(9)
C8 C7 C1 122.36(9)
C8 C7 C11 120.59(9)
C11 C7 C1 117.05(9)
C7 C8 H8 120.9(8)
C7 C8 C9 124.83(10)
C9 C8 H8 114.1(8)
O1 C9 C8 127.19(10)
O1 C9 O2 123.06(10)
O2 C9 C8 109.70(9)
C9 O2 C10 115.09(9)
O2 C10 H10A 108.7(11)
O2 C10 H10B 104.8(9)
O2 C10 H10C 108.6(10)
H10A C10 H10B 108.3(14)
H10A C10 H10C 113.0(14)
H10B C10 H10C 113.0(14)
C12 C11 C7 120.77(9)
C12 C11 C16 118.79(9)
C16 C11 C7 120.43(9)
C11 C12 H12 119.6(8)
C13 C12 C11 120.36(10)
C13 C12 H12 120.1(8)
C12 C13 H13 119.3(8)
C14 C13 C12 120.39(10)
C14 C13 H13 120.3(8)
C13 C14 H14 120.6(9)
C13 C14 C15 119.66(10)
C15 C14 H14 119.7(9)
C14 C15 H15 119.9(9)
C14 C15 C16 120.34(10)
C16 C15 H15 119.8(9)
C11 C16 H16 120.3(7)
C15 C16 C11 120.46(10)
C15 C16 H16 119.3(7)
C18 C17 C22 115.17(9)
C18 C17 C23 123.41(9)
C22 C17 C23 121.41(9)
F4 C18 C17 117.42(9)
F4 C18 C19 118.27(9)
C19 C18 C17 124.31(9)
C18 C19 H19 121.2(8)
C20 C19 C18 116.35(10)
C20 C19 H19 122.5(8)
F5 C20 C19 118.20(9)
F5 C20 C21 118.35(9)
C21 C20 C19 123.45(9)
C20 C21 H21 123.4(9)
C20 C21 C22 116.55(10)
C22 C21 H21 120.1(9)
C21 C22 C17 124.15(10)
F6 C22 C17 117.55(9)
F6 C22 C21 118.29(9)
C24 C23 C17 122.50(9)
C24 C23 C27 120.67(9)
C27 C23 C17 116.82(8)
C23 C24 H24 120.6(8)
C23 C24 C25 125.33(9)
C25 C24 H24 114.1(8)
O3 C25 C24 127.25(9)
O3 C25 O4 123.65(9)
O4 C25 C24 109.10(8)
C25 O4 C26 115.85(8)
O4 C26 H26A 109.2(10)
O4 C26 H26B 106.4(9)
O4 C26 H26C 108.6(10)
H26A C26 H26B 111.4(14)
H26A C26 H26C 113.2(14)
H26B C26 H26C 107.7(13)
C28 C27 C23 120.95(9)
C28 C27 C32 118.67(9)
C32 C27 C23 120.38(9)
C27 C28 H28 119.9(8)
C29 C28 C27 120.60(10)
C29 C28 H28 119.5(8)
C28 C29 H29 119.2(8)
C30 C29 C28 120.11(10)
C30 C29 H29 120.7(8)
C29 C30 H30 120.5(8)
C29 C30 C31 119.84(10)
C31 C30 H30 119.6(8)
C30 C31 H31 119.6(8)
C32 C31 C30 120.36(10)
C32 C31 H31 120.1(8)
C27 C32 H32 119.8(8)
C31 C32 C27 120.41(10)
C31 C32 H32 119.7(8)

loop_
_geom_bond_atom_site_label_1
_geom_bond_atom_site_label_2
_geom_bond_distance
C1 C2 1.3869(14)
C1 C6 1.3878(14)
C1 C7 1.4936(13)
C2 F1 1.3515(12)
C2 C3 1.3841(15)
C3 H3 0.943(16)
C3 C4 1.3773(16)
C4 F2 1.3509(12)
C4 C5 1.3792(16)
C5 H5 0.940(15)
C5 C6 1.3806(14)
C6 F3 1.3505(12)
C7 C8 1.3406(15)
C7 C11 1.4857(13)
C8 H8 0.988(14)
C8 C9 1.4777(14)
C9 O1 1.2062(14)
C9 O2 1.3368(13)
O2 C10 1.4433(13)
C10 H10A 0.964(19)
C10 H10B 0.979(16)
C10 H10C 1.021(19)
C11 C12 1.3989(14)
C11 C16 1.4020(14)
C12 H12 0.974(14)
C12 C13 1.3919(15)
C13 H13 0.966(14)
C13 C14 1.3887(17)
C14 H14 0.978(16)
C14 C15 1.3889(16)
C15 H15 0.983(15)
C15 C16 1.3893(14)
C16 H16 0.999(13)
C17 C18 1.3854(14)
C17 C22 1.3867(14)
C17 C23 1.4961(13)
C18 F4 1.3531(12)
C18 C19 1.3827(14)
C19 H19 0.963(15)
C19 C20 1.3786(15)
C20 F5 1.3509(11)
C20 C21 1.3784(15)
C21 H21 0.946(16)
C21 C22 1.3811(14)
C22 F6 1.3472(12)
C23 C24 1.3398(14)
C23 C27 1.4891(13)
C24 H24 0.984(14)
C24 C25 1.4796(13)
C25 O3 1.2096(13)
C25 O4 1.3418(12)
O4 C26 1.4431(13)
C26 H26A 0.970(18)
C26 H26B 0.960(17)
C26 H26C 0.965(17)
C27 C28 1.3989(14)
C27 C32 1.4038(14)
C28 H28 0.966(15)
C28 C29 1.3936(15)
C29 H29 0.987(14)
C29 C30 1.3876(16)
C30 H30 0.994(14)
C30 C31 1.3895(16)
C31 H31 0.985(15)
C31 C32 1.3890(15)
C32 H32 0.989(13)

loop_
_geom_torsion_atom_site_label_1
_geom_torsion_atom_site_label_2
_geom_torsion_atom_site_label_3
_geom_torsion_atom_site_label_4
_geom_torsion
C1 C2 C3 C4 0.54(16)
C1 C7 C8 C9 7.37(17)
C1 C7 C11 C12 29.36(13)
C1 C7 C11 C16 -151.88(9)
C2 C1 C6 C5 0.03(15)
C2 C1 C6 F3 -179.78(9)
C2 C1 C7 C8 -108.80(12)
C2 C1 C7 C11 71.33(13)
C2 C3 C4 F2 179.15(9)
C2 C3 C4 C5 -0.33(16)
F1 C2 C3 C4 179.62(9)
C3 C4 C5 C6 0.01(16)
C4 C5 C6 C1 0.15(16)
C4 C5 C6 F3 179.96(9)
F2 C4 C5 C6 -179.48(9)
C6 C1 C2 F1 -179.48(9)
C6 C1 C2 C3 -0.40(15)
C6 C1 C7 C8 71.60(14)
C6 C1 C7 C11 -108.28(11)
C7 C1 C2 F1 0.88(15)
C7 C1 C2 C3 179.97(10)
C7 C1 C6 C5 179.66(10)
C7 C1 C6 F3 -0.15(15)
C7 C8 C9 O1 -3.4(2)
C7 C8 C9 O2 174.01(10)
C7 C11 C12 C13 178.20(9)
C7 C11 C16 C15 -177.66(9)
C8 C7 C11 C12 -150.52(10)
C8 C7 C11 C16 28.24(15)
C8 C9 O2 C10 -174.13(10)
O1 C9 O2 C10 3.43(17)
C11 C7 C8 C9 -172.75(10)
C11 C12 C13 C14 -0.24(16)
C12 C11 C16 C15 1.12(15)
C12 C13 C14 C15 0.54(17)
C13 C14 C15 C16 0.00(17)
C14 C15 C16 C11 -0.84(16)
C16 C11 C12 C13 -0.58(15)
C17 C18 C19 C20 0.50(15)
C17 C23 C24 C25 0.88(16)
C17 C23 C27 C28 32.56(13)
C17 C23 C27 C32 -147.65(9)
C18 C17 C22 C21 -0.57(15)
C18 C17 C22 F6 -179.73(9)
C18 C17 C23 C24 88.18(13)
C18 C17 C23 C27 -92.90(11)
C18 C19 C20 F5 178.77(9)
C18 C19 C20 C21 -0.64(15)
F4 C18 C19 C20 -179.04(9)
C19 C20 C21 C22 0.19(16)
C20 C21 C22 C17 0.45(16)
C20 C21 C22 F6 179.60(9)
F5 C20 C21 C22 -179.21(9)
C22 C17 C18 F4 179.61(9)
C22 C17 C18 C19 0.07(15)
C22 C17 C23 C24 -92.21(12)
C22 C17 C23 C27 86.71(12)
C23 C17 C18 F4 -0.75(14)
C23 C17 C18 C19 179.71(9)
C23 C17 C22 C21 179.79(10)
C23 C17 C22 F6 0.63(14)
C23 C24 C25 O3 1.31(18)
C23 C24 C25 O4 -178.85(10)
C23 C27 C28 C29 178.89(9)
C23 C27 C32 C31 -179.95(9)
C24 C23 C27 C28 -148.49(10)
C24 C23 C27 C32 31.29(14)
C24 C25 O4 C26 176.41(9)
O3 C25 O4 C26 -3.74(15)
C27 C23 C24 C25 -178.00(9)
C27 C28 C29 C30 1.28(16)
C28 C27 C32 C31 -0.16(15)
C28 C29 C30 C31 -0.58(17)
C29 C30 C31 C32 -0.48(17)
C30 C31 C32 C27 0.85(16)
C32 C27 C28 C29 -0.90(15)
